data_4030035
loop_
_publ_author_name
'Wang, Haijun'
'Fronczek, Frank R.'
'Vicente, M Gra\,ca H'
'Smith, Kevin M.'

_publ_section_title
;
 Functionalization of 3,5,8-Trichlorinated BODIPY Dyes.
;
_journal_issue 21
_journal_name_full 'The Journal of organic chemistry'
_journal_page_first 10342
_journal_paper_doi 10.1021/jo501969z
_journal_volume 79
_journal_year 2014
_chemical_formula_moiety 'C34 H47 B F2 N2 O4 Si3'
_chemical_formula_sum 'C34 H47 B F2 N2 O4 Si3'
_chemical_formula_weight 680.82
_chemical_name_systematic
; 
 ? 
;
_space_group_IT_number 2
_symmetry_cell_setting triclinic
_symmetry_space_group_name_Hall '-P 1'
_symmetry_space_group_name_H-M 'P -1'
_atom_sites_solution_hydrogens geom
_atom_sites_solution_primary direct
_atom_sites_solution_secondary difmap
_audit_creation_method SHELXL-97
_cell_angle_alpha 88.5036(11)
_cell_angle_beta 76.5121(10)
_cell_angle_gamma 74.3733(11)
_cell_formula_units_Z 2
_cell_length_a 10.7198(2)
_cell_length_b 12.8475(3)
_cell_length_c 14.5759(4)
_cell_measurement_reflns_used 13375
_cell_measurement_temperature 90.0(5)
_cell_measurement_theta_max 34.338
_cell_measurement_theta_min 2.546
_cell_volume 1878.47(8)
_computing_cell_refinement 'HKL Scalepack (Otwinowski & Minor 1997)'
_computing_data_collection 'COLLECT (Nonius, 2000)'
_computing_data_reduction 'HKL Denzo and Scalepack (Otwinowski & Minor 1997)'
_computing_molecular_graphics 'ORTEP-3 for Windows (Farrugia, 2012)'
_computing_publication_material 'SHELXL-97 (Sheldrick, 1997)'
_computing_structure_refinement 'SHELXL-97 (Sheldrick, 1997)'
_computing_structure_solution 'SIR97 (Altomare et al., 1999)'
_diffrn_ambient_temperature 90.0(5)
_diffrn_measured_fraction_theta_full 0.997
_diffrn_measured_fraction_theta_max 0.923
_diffrn_measurement_device 'Nonius KappaCCD '
_diffrn_measurement_method '\f and \w scans '
_diffrn_radiation_monochromator graphite
_diffrn_radiation_source 'fine-focus sealed tube'
_diffrn_radiation_type MoK\a
_diffrn_radiation_wavelength 0.71073
_diffrn_reflns_av_R_equivalents 0.0312
_diffrn_reflns_av_sigmaI/netI 0.0426
_diffrn_reflns_limit_h_max 16
_diffrn_reflns_limit_h_min -16
_diffrn_reflns_limit_k_max 19
_diffrn_reflns_limit_k_min -19
_diffrn_reflns_limit_l_max 22
_diffrn_reflns_limit_l_min -22
_diffrn_reflns_number 58824
_diffrn_reflns_theta_full 25.00
_diffrn_reflns_theta_max 34.17
_diffrn_reflns_theta_min 2.75
_exptl_absorpt_coefficient_mu 0.173
_exptl_absorpt_correction_T_max 0.9498
_exptl_absorpt_correction_T_min 0.8680
_exptl_absorpt_correction_type multi-scan
_exptl_absorpt_process_details 'HKL Scalepack (Otwinowski & Minor 1997)'
_exptl_crystal_colour 'dark blue'
_exptl_crystal_density_diffrn 1.204
_exptl_crystal_density_method 'not measured'
_exptl_crystal_description fragment
_exptl_crystal_F_000 724
_exptl_crystal_size_max 0.44
_exptl_crystal_size_mid 0.32
_exptl_crystal_size_min 0.30
_refine_diff_density_max 0.568
_refine_diff_density_min -0.454
_refine_diff_density_rms 0.063
_refine_ls_extinction_method none
_refine_ls_goodness_of_fit_ref 1.017
_refine_ls_hydrogen_treatment constr
_refine_ls_matrix_type full
_refine_ls_number_parameters 428
_refine_ls_number_reflns 14331
_refine_ls_number_restraints 0
_refine_ls_restrained_S_all 1.017
_refine_ls_R_factor_all 0.0657
_refine_ls_R_factor_gt 0.0467
_refine_ls_shift/su_max 0.001
_refine_ls_shift/su_mean 0.000
_refine_ls_structure_factor_coef Fsqd
_refine_ls_weighting_details 'calc w=1/[\s^2^(Fo^2^)+(0.0667P)^2^+0.6270P] where P=(Fo^2^+2Fc^2^)/3'
_refine_ls_weighting_scheme calc
_refine_ls_wR_factor_gt 0.1203
_refine_ls_wR_factor_ref 0.1312
_reflns_number_gt 11061
_reflns_number_total 14331
_reflns_threshold_expression I>2\s(I)
_cod_data_source_file jo501969z_si_002.cif
_cod_data_source_block Compound10
_cod_depositor_comments
;
The following automatic conversions were performed:

'_symmetry_cell_setting' value 'Triclinic' changed to 'triclinic'
according to
/home/saulius/struct/COD-crude-data--automatic-downloads/rss-feeds/ACS/lib/dictionaries/cif_core.dic
dictionary named 'cif_core.dic' version 2.4.2 from 2011-04-26.

Automatic conversion script
Id: cif_fix_values 2827 2014-09-09 07:05:25Z andrius 

 Adding full bibliography for 4030032--4030045.cif.
;
_cod_original_sg_symbol_H-M 'P -1          '
_cod_database_code 4030035

loop_
_symmetry_equiv_pos_as_xyz
'x, y, z'
'-x, -y, -z'

loop_
_atom_site_label
_atom_site_type_symbol
_atom_site_fract_x
_atom_site_fract_y
_atom_site_fract_z
_atom_site_U_iso_or_equiv
_atom_site_adp_type
_atom_site_occupancy
_atom_site_symmetry_multiplicity
_atom_site_calc_flag
_atom_site_refinement_flags
Si1 Si 0.70550(3) 0.89043(3) 0.13868(2) 0.02091(7) Uani 1 1 d .
Si2 Si 0.01976(3) 0.54600(3) 0.77026(2) 0.01921(7) Uani 1 1 d .
Si3 Si 0.67407(3) 0.30569(3) -0.00071(2) 0.02056(7) Uani 1 1 d .
F1 F 0.61730(7) 0.55816(6) 0.26862(6) 0.02665(16) Uani 1 1 d .
F2 F 0.41271(8) 0.61127(6) 0.23576(5) 0.02574(16) Uani 1 1 d .
O1 O -0.14196(10) 0.93519(9) 0.69432(8) 0.0335(2) Uani 1 1 d .
O2 O 0.00761(10) 0.86921(9) 0.78107(7) 0.0349(2) Uani 1 1 d .
O3 O -0.06251(9) 0.27838(8) 0.60895(7) 0.02646(19) Uani 1 1 d .
O4 O 0.13171(10) 0.15173(8) 0.58912(9) 0.0365(3) Uani 1 1 d .
N1 N 0.43339(9) 0.66479(7) 0.38699(7) 0.01579(16) Uani 1 1 d .
N2 N 0.44714(9) 0.47501(7) 0.34994(6) 0.01610(16) Uani 1 1 d .
C1 C 0.44930(11) 0.76635(9) 0.38009(8) 0.01742(19) Uani 1 1 d .
C2 C 0.37339(11) 0.82962(9) 0.46241(8) 0.0187(2) Uani 1 1 d .
C3 C 0.30979(11) 0.76329(9) 0.52191(8) 0.01738(19) Uani 1 1 d .
C4 C 0.34690(10) 0.66050(9) 0.47305(7) 0.01589(18) Uani 1 1 d .
C5 C 0.30996(10) 0.56401(9) 0.49766(7) 0.01527(18) Uani 1 1 d .
C6 C 0.36394(10) 0.47064(9) 0.43786(7) 0.01558(18) Uani 1 1 d .
C7 C 0.34757(11) 0.36350(9) 0.44849(8) 0.01636(18) Uani 1 1 d .
C8 C 0.42018(11) 0.30554(9) 0.36514(8) 0.0183(2) Uani 1 1 d .
C9 C 0.47853(11) 0.37699(9) 0.30521(8) 0.01774(19) Uani 1 1 d .
C10 C 0.53048(11) 0.80144(9) 0.30049(8) 0.0197(2) Uani 1 1 d .
C11 C 0.59912(12) 0.83655(10) 0.23592(9) 0.0226(2) Uani 1 1 d .
C12 C 0.82828(16) 0.93417(15) 0.18818(11) 0.0383(3) Uani 1 1 d .
H12A H 0.7812 0.9890 0.2389 0.057 Uiso 1 1 calc R
H12B H 0.8850 0.9648 0.1383 0.057 Uiso 1 1 calc R
H12C H 0.8836 0.8718 0.2134 0.057 Uiso 1 1 calc R
C13 C 0.59600(15) 1.00734(12) 0.09243(11) 0.0329(3) Uani 1 1 d .
H13A H 0.5196 0.9866 0.0804 0.049 Uiso 1 1 calc R
H13B H 0.6464 1.0291 0.0335 0.049 Uiso 1 1 calc R
H13C H 0.5643 1.0680 0.1390 0.049 Uiso 1 1 calc R
C14 C 0.78757(15) 0.78556(13) 0.04225(11) 0.0342(3) Uani 1 1 d .
H14A H 0.8400 0.7212 0.0671 0.051 Uiso 1 1 calc R
H14B H 0.8465 0.8139 -0.0080 0.051 Uiso 1 1 calc R
H14C H 0.7196 0.7663 0.0167 0.051 Uiso 1 1 calc R
C15 C 0.36300(14) 0.94680(10) 0.47691(10) 0.0266(2) Uani 1 1 d .
H15A H 0.2914 0.9910 0.4500 0.040 Uiso 1 1 calc R
H15B H 0.4476 0.9615 0.4456 0.040 Uiso 1 1 calc R
H15C H 0.3433 0.9647 0.5446 0.040 Uiso 1 1 calc R
C16 C 0.21950(11) 0.79870(10) 0.61769(8) 0.0200(2) Uani 1 1 d .
H16A H 0.2502 0.8529 0.6470 0.024 Uiso 1 1 calc R
H16B H 0.2240 0.7357 0.6586 0.024 Uiso 1 1 calc R
C17 C 0.07538(12) 0.84772(11) 0.61077(9) 0.0250(2) Uani 1 1 d .
H17A H 0.0716 0.9105 0.5697 0.030 Uiso 1 1 calc R
H17B H 0.0457 0.7934 0.5807 0.030 Uiso 1 1 calc R
C18 C -0.01901(12) 0.88392(10) 0.70549(9) 0.0240(2) Uani 1 1 d .
C19 C -0.24093(15) 0.97453(14) 0.78081(12) 0.0394(4) Uani 1 1 d .
H19A H -0.2571 0.9131 0.8184 0.059 Uiso 1 1 calc R
H19B H -0.3241 1.0165 0.7657 0.059 Uiso 1 1 calc R
H19C H -0.2087 1.0207 0.8170 0.059 Uiso 1 1 calc R
C20 C 0.21225(11) 0.56228(9) 0.58263(8) 0.01786(19) Uani 1 1 d .
C21 C 0.12881(12) 0.56026(9) 0.65435(8) 0.0203(2) Uani 1 1 d .
C22 C 0.08164(15) 0.60041(14) 0.86216(9) 0.0327(3) Uani 1 1 d .
H22A H 0.1754 0.5619 0.8570 0.049 Uiso 1 1 calc R
H22B H 0.0289 0.5904 0.9248 0.049 Uiso 1 1 calc R
H22C H 0.0733 0.6777 0.8533 0.049 Uiso 1 1 calc R
C23 C 0.03781(17) 0.39896(11) 0.78386(10) 0.0356(3) Uani 1 1 d .
H23A H -0.0058 0.3733 0.7404 0.053 Uiso 1 1 calc R
H23B H -0.0038 0.3861 0.8490 0.053 Uiso 1 1 calc R
H23C H 0.1326 0.3598 0.7694 0.053 Uiso 1 1 calc R
C24 C -0.15353(13) 0.62268(13) 0.76916(11) 0.0324(3) Uani 1 1 d .
H24A H -0.1562 0.6980 0.7543 0.049 Uiso 1 1 calc R
H24B H -0.2122 0.6205 0.8314 0.049 Uiso 1 1 calc R
H24C H -0.1836 0.5900 0.7213 0.049 Uiso 1 1 calc R
C25 C 0.26973(11) 0.31582(9) 0.52969(8) 0.0183(2) Uani 1 1 d .
H25A H 0.2639 0.3543 0.5891 0.022 Uiso 1 1 calc R
H25B H 0.3172 0.2389 0.5340 0.022 Uiso 1 1 calc R
C26 C 0.12827(12) 0.32370(10) 0.51874(9) 0.0218(2) Uani 1 1 d .
H26A H 0.0702 0.3972 0.5395 0.026 Uiso 1 1 calc R
H26B H 0.1311 0.3124 0.4513 0.026 Uiso 1 1 calc R
C27 C 0.06953(12) 0.24112(10) 0.57591(8) 0.0205(2) Uani 1 1 d .
C28 C -0.12568(13) 0.20311(13) 0.66405(10) 0.0308(3) Uani 1 1 d .
H28A H -0.1229 0.1432 0.6227 0.046 Uiso 1 1 calc R
H28B H -0.2186 0.2404 0.6935 0.046 Uiso 1 1 calc R
H28C H -0.0783 0.1748 0.7132 0.046 Uiso 1 1 calc R
C29 C 0.43415(14) 0.19056(10) 0.33942(9) 0.0261(2) Uani 1 1 d .
H29A H 0.4966 0.1426 0.3718 0.039 Uiso 1 1 calc R
H29B H 0.4679 0.1781 0.2710 0.039 Uiso 1 1 calc R
H29C H 0.3470 0.1755 0.3586 0.039 Uiso 1 1 calc R
C30 C 0.55074(12) 0.35455(9) 0.20996(8) 0.0203(2) Uani 1 1 d .
C31 C 0.60436(12) 0.33195(10) 0.12751(9) 0.0221(2) Uani 1 1 d .
C32 C 0.83439(14) 0.19766(12) -0.01877(11) 0.0327(3) Uani 1 1 d .
H32A H 0.8986 0.2237 0.0058 0.049 Uiso 1 1 calc R
H32B H 0.8697 0.1791 -0.0864 0.049 Uiso 1 1 calc R
H32C H 0.8191 0.1334 0.0147 0.049 Uiso 1 1 calc R
C33 C 0.70047(15) 0.43365(12) -0.05333(10) 0.0307(3) Uani 1 1 d .
H33A H 0.6149 0.4891 -0.0425 0.046 Uiso 1 1 calc R
H33B H 0.7388 0.4213 -0.1214 0.046 Uiso 1 1 calc R
H33C H 0.7616 0.4580 -0.0238 0.046 Uiso 1 1 calc R
C34 C 0.54939(15) 0.26117(12) -0.04853(10) 0.0287(3) Uani 1 1 d .
H34A H 0.5223 0.2037 -0.0101 0.043 Uiso 1 1 calc R
H34B H 0.5890 0.2337 -0.1139 0.043 Uiso 1 1 calc R
H34C H 0.4712 0.3226 -0.0468 0.043 Uiso 1 1 calc R
B1 B 0.48197(13) 0.57768(10) 0.30525(9) 0.0178(2) Uani 1 1 d .

loop_
_atom_site_aniso_label
_atom_site_aniso_U_11
_atom_site_aniso_U_22
_atom_site_aniso_U_33
_atom_site_aniso_U_23
_atom_site_aniso_U_13
_atom_site_aniso_U_12
Si1 0.01839(15) 0.02290(16) 0.02152(15) 0.00293(12) -0.00174(11) -0.00845(12)
Si2 0.01741(14) 0.02231(15) 0.01588(14) 0.00063(11) 0.00049(11) -0.00577(11)
Si3 0.01978(15) 0.02511(16) 0.01671(14) -0.00095(11) -0.00034(11) -0.00918(12)
F1 0.0179(3) 0.0231(3) 0.0323(4) -0.0012(3) 0.0076(3) -0.0058(3)
F2 0.0373(4) 0.0234(3) 0.0177(3) 0.0044(3) -0.0105(3) -0.0069(3)
O1 0.0183(4) 0.0383(5) 0.0344(5) 0.0005(4) 0.0025(4) 0.0009(4)
O2 0.0256(5) 0.0461(6) 0.0270(5) -0.0093(4) -0.0007(4) -0.0035(4)
O3 0.0162(4) 0.0317(5) 0.0322(5) 0.0110(4) -0.0060(3) -0.0083(3)
O4 0.0257(5) 0.0212(4) 0.0529(7) 0.0087(4) 0.0063(4) -0.0042(4)
N1 0.0142(4) 0.0163(4) 0.0162(4) 0.0022(3) -0.0017(3) -0.0048(3)
N2 0.0154(4) 0.0168(4) 0.0144(4) 0.0007(3) -0.0005(3) -0.0042(3)
C1 0.0139(4) 0.0183(5) 0.0207(5) 0.0026(4) -0.0042(4) -0.0055(4)
C2 0.0154(5) 0.0185(5) 0.0227(5) -0.0003(4) -0.0043(4) -0.0054(4)
C3 0.0137(4) 0.0184(5) 0.0195(5) -0.0018(4) -0.0022(4) -0.0046(4)
C4 0.0132(4) 0.0177(5) 0.0161(4) 0.0007(3) -0.0019(3) -0.0045(3)
C5 0.0138(4) 0.0179(4) 0.0143(4) 0.0018(3) -0.0026(3) -0.0052(3)
C6 0.0142(4) 0.0171(4) 0.0143(4) 0.0020(3) -0.0013(3) -0.0043(3)
C7 0.0157(4) 0.0170(4) 0.0163(4) 0.0022(3) -0.0033(3) -0.0049(4)
C8 0.0187(5) 0.0167(5) 0.0184(5) 0.0006(4) -0.0022(4) -0.0047(4)
C9 0.0165(5) 0.0181(5) 0.0169(5) -0.0007(4) -0.0015(4) -0.0037(4)
C10 0.0165(5) 0.0191(5) 0.0237(5) 0.0031(4) -0.0047(4) -0.0056(4)
C11 0.0206(5) 0.0220(5) 0.0256(5) 0.0033(4) -0.0045(4) -0.0075(4)
C12 0.0324(7) 0.0575(10) 0.0330(7) 0.0009(7) -0.0065(6) -0.0265(7)
C13 0.0318(7) 0.0304(7) 0.0315(7) 0.0096(5) -0.0030(5) -0.0048(5)
C14 0.0259(6) 0.0372(7) 0.0342(7) -0.0071(6) 0.0009(5) -0.0058(5)
C15 0.0283(6) 0.0194(5) 0.0322(6) -0.0017(4) -0.0030(5) -0.0100(5)
C16 0.0167(5) 0.0215(5) 0.0209(5) -0.0044(4) -0.0013(4) -0.0060(4)
C17 0.0178(5) 0.0280(6) 0.0243(6) -0.0028(4) -0.0009(4) -0.0011(4)
C18 0.0188(5) 0.0210(5) 0.0291(6) -0.0040(4) 0.0006(4) -0.0050(4)
C19 0.0221(6) 0.0394(8) 0.0426(8) -0.0027(6) 0.0098(6) 0.0007(6)
C20 0.0183(5) 0.0179(5) 0.0169(5) 0.0005(4) -0.0026(4) -0.0056(4)
C21 0.0212(5) 0.0213(5) 0.0177(5) -0.0001(4) -0.0015(4) -0.0071(4)
C22 0.0286(7) 0.0488(8) 0.0205(6) -0.0076(5) -0.0013(5) -0.0132(6)
C23 0.0436(8) 0.0258(6) 0.0282(7) 0.0049(5) 0.0078(6) -0.0085(6)
C24 0.0202(6) 0.0409(8) 0.0325(7) 0.0115(6) -0.0032(5) -0.0055(5)
C25 0.0177(5) 0.0195(5) 0.0182(5) 0.0046(4) -0.0033(4) -0.0068(4)
C26 0.0198(5) 0.0245(5) 0.0233(5) 0.0078(4) -0.0062(4) -0.0092(4)
C27 0.0190(5) 0.0238(5) 0.0192(5) 0.0005(4) -0.0021(4) -0.0083(4)
C28 0.0192(6) 0.0418(8) 0.0339(7) 0.0154(6) -0.0061(5) -0.0139(5)
C29 0.0314(6) 0.0179(5) 0.0266(6) -0.0015(4) -0.0012(5) -0.0072(5)
C30 0.0195(5) 0.0191(5) 0.0212(5) -0.0001(4) -0.0020(4) -0.0053(4)
C31 0.0197(5) 0.0241(5) 0.0215(5) -0.0005(4) -0.0022(4) -0.0066(4)
C32 0.0227(6) 0.0358(7) 0.0347(7) -0.0098(6) 0.0005(5) -0.0050(5)
C33 0.0323(7) 0.0345(7) 0.0294(6) 0.0072(5) -0.0058(5) -0.0179(6)
C34 0.0336(7) 0.0317(6) 0.0281(6) 0.0076(5) -0.0130(5) -0.0170(5)
B1 0.0172(5) 0.0178(5) 0.0167(5) 0.0017(4) -0.0003(4) -0.0051(4)

loop_
_atom_type_symbol
_atom_type_description
_atom_type_scat_dispersion_real
_atom_type_scat_dispersion_imag
_atom_type_scat_source
C C 0.0033 0.0016 'International Tables Vol C Tables 4.2.6.8 and 6.1.1.4'
H H 0.0000 0.0000 'International Tables Vol C Tables 4.2.6.8 and 6.1.1.4'
B B 0.0013 0.0007 'International Tables Vol C Tables 4.2.6.8 and 6.1.1.4'
F F 0.0171 0.0103 'International Tables Vol C Tables 4.2.6.8 and 6.1.1.4'
N N 0.0061 0.0033 'International Tables Vol C Tables 4.2.6.8 and 6.1.1.4'
O O 0.0106 0.0060 'International Tables Vol C Tables 4.2.6.8 and 6.1.1.4'
Si Si 0.0817 0.0704 'International Tables Vol C Tables 4.2.6.8 and 6.1.1.4'

loop_
_geom_angle_atom_site_label_1
_geom_angle_atom_site_label_2
_geom_angle_atom_site_label_3
_geom_angle
C11 Si1 C12 107.61(7)
C11 Si1 C14 110.01(7)
C12 Si1 C14 111.97(8)
C11 Si1 C13 107.65(6)
C12 Si1 C13 110.73(8)
C14 Si1 C13 108.79(7)
C21 Si2 C22 107.41(6)
C21 Si2 C23 106.52(6)
C22 Si2 C23 110.39(8)
C21 Si2 C24 107.97(6)
C22 Si2 C24 111.96(7)
C23 Si2 C24 112.29(8)
C31 Si3 C33 108.07(6)
C31 Si3 C34 106.88(6)
C33 Si3 C34 111.08(7)
C31 Si3 C32 108.36(6)
C33 Si3 C32 111.09(7)
C34 Si3 C32 111.17(7)
C18 O1 C19 115.17(12)
C27 O3 C28 115.03(10)
C1 N1 C4 107.64(9)
C1 N1 B1 125.24(9)
C4 N1 B1 126.17(9)
C9 N2 C6 107.69(9)
C9 N2 B1 125.67(9)
C6 N2 B1 126.13(9)
N1 C1 C2 110.02(10)
N1 C1 C10 123.74(10)
C2 C1 C10 126.24(10)
C3 C2 C1 107.00(10)
C3 C2 C15 128.62(11)
C1 C2 C15 124.34(11)
C2 C3 C4 106.55(9)
C2 C3 C16 124.40(10)
C4 C3 C16 129.05(10)
N1 C4 C5 119.60(9)
N1 C4 C3 108.78(9)
C5 C4 C3 131.62(10)
C6 C5 C4 121.07(9)
C6 C5 C20 119.28(10)
C4 C5 C20 119.60(10)
N2 C6 C5 119.78(9)
N2 C6 C7 108.58(9)
C5 C6 C7 131.63(10)
C8 C7 C6 106.48(9)
C8 C7 C25 123.32(10)
C6 C7 C25 130.19(10)
C7 C8 C9 107.24(10)
C7 C8 C29 127.96(10)
C9 C8 C29 124.78(10)
N2 C9 C30 123.63(10)
N2 C9 C8 109.95(9)
C30 C9 C8 126.26(10)
C11 C10 C1 176.16(13)
C10 C11 Si1 179.08(12)
Si1 C12 H12A 109.5
Si1 C12 H12B 109.5
H12A C12 H12B 109.5
Si1 C12 H12C 109.5
H12A C12 H12C 109.5
H12B C12 H12C 109.5
Si1 C13 H13A 109.5
Si1 C13 H13B 109.5
H13A C13 H13B 109.5
Si1 C13 H13C 109.5
H13A C13 H13C 109.5
H13B C13 H13C 109.5
Si1 C14 H14A 109.5
Si1 C14 H14B 109.5
H14A C14 H14B 109.5
Si1 C14 H14C 109.5
H14A C14 H14C 109.5
H14B C14 H14C 109.5
C2 C15 H15A 109.5
C2 C15 H15B 109.5
H15A C15 H15B 109.5
C2 C15 H15C 109.5
H15A C15 H15C 109.5
H15B C15 H15C 109.5
C3 C16 C17 111.15(10)
C3 C16 H16A 109.4
C17 C16 H16A 109.4
C3 C16 H16B 109.4
C17 C16 H16B 109.4
H16A C16 H16B 108.0
C18 C17 C16 112.95(11)
C18 C17 H17A 109.0
C16 C17 H17A 109.0
C18 C17 H17B 109.0
C16 C17 H17B 109.0
H17A C17 H17B 107.8
O2 C18 O1 123.42(12)
O2 C18 C17 126.28(12)
O1 C18 C17 110.29(11)
O1 C19 H19A 109.5
O1 C19 H19B 109.5
H19A C19 H19B 109.5
O1 C19 H19C 109.5
H19A C19 H19C 109.5
H19B C19 H19C 109.5
C21 C20 C5 179.41(13)
C20 C21 Si2 172.37(11)
Si2 C22 H22A 109.5
Si2 C22 H22B 109.5
H22A C22 H22B 109.5
Si2 C22 H22C 109.5
H22A C22 H22C 109.5
H22B C22 H22C 109.5
Si2 C23 H23A 109.5
Si2 C23 H23B 109.5
H23A C23 H23B 109.5
Si2 C23 H23C 109.5
H23A C23 H23C 109.5
H23B C23 H23C 109.5
Si2 C24 H24A 109.5
Si2 C24 H24B 109.5
H24A C24 H24B 109.5
Si2 C24 H24C 109.5
H24A C24 H24C 109.5
H24B C24 H24C 109.5
C7 C25 C26 111.89(9)
C7 C25 H25A 109.2
C26 C25 H25A 109.2
C7 C25 H25B 109.2
C26 C25 H25B 109.2
H25A C25 H25B 107.9
C27 C26 C25 111.87(10)
C27 C26 H26A 109.2
C25 C26 H26A 109.2
C27 C26 H26B 109.2
C25 C26 H26B 109.2
H26A C26 H26B 107.9
O4 C27 O3 123.14(11)
O4 C27 C26 124.81(11)
O3 C27 C26 112.03(10)
O3 C28 H28A 109.5
O3 C28 H28B 109.5
H28A C28 H28B 109.5
O3 C28 H28C 109.5
H28A C28 H28C 109.5
H28B C28 H28C 109.5
C8 C29 H29A 109.5
C8 C29 H29B 109.5
H29A C29 H29B 109.5
C8 C29 H29C 109.5
H29A C29 H29C 109.5
H29B C29 H29C 109.5
C31 C30 C9 174.73(13)
C30 C31 Si3 175.21(12)
Si3 C32 H32A 109.5
Si3 C32 H32B 109.5
H32A C32 H32B 109.5
Si3 C32 H32C 109.5
H32A C32 H32C 109.5
H32B C32 H32C 109.5
Si3 C33 H33A 109.5
Si3 C33 H33B 109.5
H33A C33 H33B 109.5
Si3 C33 H33C 109.5
H33A C33 H33C 109.5
H33B C33 H33C 109.5
Si3 C34 H34A 109.5
Si3 C34 H34B 109.5
H34A C34 H34B 109.5
Si3 C34 H34C 109.5
H34A C34 H34C 109.5
H34B C34 H34C 109.5
F1 B1 F2 110.70(10)
F1 B1 N1 110.66(10)
F2 B1 N1 109.59(9)
F1 B1 N2 111.01(9)
F2 B1 N2 109.38(10)
N1 B1 N2 105.36(8)

loop_
_geom_bond_atom_site_label_1
_geom_bond_atom_site_label_2
_geom_bond_distance
Si1 C11 1.8461(13)
Si1 C12 1.8524(15)
Si1 C14 1.8570(15)
Si1 C13 1.8587(15)
Si2 C21 1.8527(12)
Si2 C22 1.8538(14)
Si2 C23 1.8565(14)
Si2 C24 1.8570(14)
Si3 C31 1.8469(12)
Si3 C33 1.8587(14)
Si3 C34 1.8619(14)
Si3 C32 1.8634(15)
F1 B1 1.3792(14)
F2 B1 1.3852(15)
O1 C18 1.3506(16)
O1 C19 1.4459(17)
O2 C18 1.1990(17)
O3 C27 1.3393(14)
O3 C28 1.4481(16)
O4 C27 1.1984(16)
N1 C1 1.3588(14)
N1 C4 1.3848(13)
N1 B1 1.5522(16)
N2 C9 1.3551(14)
N2 C6 1.3896(13)
N2 B1 1.5526(15)
C1 C2 1.4148(16)
C1 C10 1.4212(15)
C2 C3 1.3935(16)
C2 C15 1.4963(16)
C3 C4 1.4295(15)
C3 C16 1.5028(15)
C4 C5 1.4131(15)
C5 C6 1.4068(15)
C5 C20 1.4275(15)
C6 C7 1.4338(15)
C7 C8 1.3893(15)
C7 C25 1.4998(15)
C8 C9 1.4175(15)
C8 C29 1.4929(16)
C9 C30 1.4175(16)
C10 C11 1.2101(16)
C12 H12A 0.9800
C12 H12B 0.9800
C12 H12C 0.9800
C13 H13A 0.9800
C13 H13B 0.9800
C13 H13C 0.9800
C14 H14A 0.9800
C14 H14B 0.9800
C14 H14C 0.9800
C15 H15A 0.9800
C15 H15B 0.9800
C15 H15C 0.9800
C16 C17 1.5293(17)
C16 H16A 0.9900
C16 H16B 0.9900
C17 C18 1.5082(17)
C17 H17A 0.9900
C17 H17B 0.9900
C19 H19A 0.9800
C19 H19B 0.9800
C19 H19C 0.9800
C20 C21 1.2118(15)
C22 H22A 0.9800
C22 H22B 0.9800
C22 H22C 0.9800
C23 H23A 0.9800
C23 H23B 0.9800
C23 H23C 0.9800
C24 H24A 0.9800
C24 H24B 0.9800
C24 H24C 0.9800
C25 C26 1.5378(16)
C25 H25A 0.9900
C25 H25B 0.9900
C26 C27 1.5117(16)
C26 H26A 0.9900
C26 H26B 0.9900
C28 H28A 0.9800
C28 H28B 0.9800
C28 H28C 0.9800
C29 H29A 0.9800
C29 H29B 0.9800
C29 H29C 0.9800
C30 C31 1.2103(16)
C32 H32A 0.9800
C32 H32B 0.9800
C32 H32C 0.9800
C33 H33A 0.9800
C33 H33B 0.9800
C33 H33C 0.9800
C34 H34A 0.9800
C34 H34B 0.9800
C34 H34C 0.9800

loop_
_geom_torsion_atom_site_label_1
_geom_torsion_atom_site_label_2
_geom_torsion_atom_site_label_3
_geom_torsion_atom_site_label_4
_geom_torsion
C4 N1 C1 C2 0.34(12)
B1 N1 C1 C2 169.76(10)
C4 N1 C1 C10 -179.30(10)
B1 N1 C1 C10 -9.88(17)
N1 C1 C2 C3 0.50(13)
C10 C1 C2 C3 -179.86(11)
N1 C1 C2 C15 -177.25(11)
C10 C1 C2 C15 2.38(19)
C1 C2 C3 C4 -1.11(13)
C15 C2 C3 C4 176.52(12)
C1 C2 C3 C16 179.58(10)
C15 C2 C3 C16 -2.8(2)
C1 N1 C4 C5 178.40(10)
B1 N1 C4 C5 9.10(16)
C1 N1 C4 C3 -1.04(12)
B1 N1 C4 C3 -170.34(10)
C2 C3 C4 N1 1.34(12)
C16 C3 C4 N1 -179.38(11)
C2 C3 C4 C5 -178.00(12)
C16 C3 C4 C5 1.3(2)
N1 C4 C5 C6 2.68(16)
C3 C4 C5 C6 -178.03(11)
N1 C4 C5 C20 -174.72(10)
C3 C4 C5 C20 4.57(18)
C9 N2 C6 C5 -176.58(10)
B1 N2 C6 C5 -4.36(16)
C9 N2 C6 C7 2.06(12)
B1 N2 C6 C7 174.28(10)
C4 C5 C6 N2 -4.92(16)
C20 C5 C6 N2 172.48(10)
C4 C5 C6 C7 176.80(11)
C20 C5 C6 C7 -5.79(18)
N2 C6 C7 C8 -1.03(12)
C5 C6 C7 C8 177.39(12)
N2 C6 C7 C25 179.26(11)
C5 C6 C7 C25 -2.3(2)
C6 C7 C8 C9 -0.36(13)
C25 C7 C8 C9 179.38(10)
C6 C7 C8 C29 -178.90(12)
C25 C7 C8 C29 0.84(19)
C6 N2 C9 C30 173.28(11)
B1 N2 C9 C30 1.02(18)
C6 N2 C9 C8 -2.31(13)
B1 N2 C9 C8 -174.57(10)
C7 C8 C9 N2 1.67(13)
C29 C8 C9 N2 -179.73(11)
C7 C8 C9 C30 -173.78(11)
C29 C8 C9 C30 4.82(19)
C2 C3 C16 C17 88.38(14)
C4 C3 C16 C17 -90.78(14)
C3 C16 C17 C18 179.70(10)
C19 O1 C18 O2 1.5(2)
C19 O1 C18 C17 -179.45(12)
C16 C17 C18 O2 -6.55(19)
C16 C17 C18 O1 174.46(11)
C8 C7 C25 C26 -86.48(13)
C6 C7 C25 C26 93.19(14)
C7 C25 C26 C27 157.75(10)
C28 O3 C27 O4 1.17(19)
C28 O3 C27 C26 179.67(11)
C25 C26 C27 O4 -35.01(18)
C25 C26 C27 O3 146.52(11)
C1 N1 B1 F1 56.96(14)
C4 N1 B1 F1 -135.55(11)
C1 N1 B1 F2 -65.39(14)
C4 N1 B1 F2 102.09(12)
C1 N1 B1 N2 177.03(10)
C4 N1 B1 N2 -15.49(14)
C9 N2 B1 F1 -56.25(15)
C6 N2 B1 F1 132.89(11)
C9 N2 B1 F2 66.20(14)
C6 N2 B1 F2 -104.67(12)
C9 N2 B1 N1 -176.08(10)
C6 N2 B1 N1 13.06(14)
